data_4036602
loop_
_publ_author_name
'Bakthadoss, Manickam'
'Selvakumar, Raman'

_publ_section_title
;
 One-Pot Synthesis of Benzothiazole-Tethered Chromanones/Coumarins via
 Claisen Rearrangement Using the Solid State Melt Reaction.
;
_journal_issue 8
_journal_name_full 'The Journal of organic chemistry'
_journal_page_first 3391
_journal_page_last 3399
_journal_paper_doi 10.1021/acs.joc.5b02920
_journal_volume 81
_journal_year 2016
_chemical_formula_moiety 'C24 H17 N O2 S'
_chemical_formula_sum 'C24 H17 N O2 S'
_chemical_formula_weight 383.45
_space_group_crystal_system monoclinic
_space_group_IT_number 14
_space_group_name_Hall '-P 2ybc'
_space_group_name_H-M_alt 'P 1 21/c 1'
_atom_sites_solution_hydrogens geom
_atom_sites_solution_primary direct
_atom_sites_solution_secondary difmap
_audit_creation_date 2015-09-04
_audit_creation_method
;
Olex2 1.2
(compiled 2013.12.10 svn.r2850 for OlexSys, GUI svn.r4736)
;
_cell_angle_alpha 90.00
_cell_angle_beta 114.5970(10)
_cell_angle_gamma 90.00
_cell_formula_units_Z 4
_cell_length_a 9.4196(2)
_cell_length_b 20.2974(5)
_cell_length_c 10.6385(3)
_cell_measurement_temperature 293(2)
_cell_volume 1849.44(8)
_computing_molecular_graphics 'Olex2 (Dolomanov et al., 2009)'
_computing_publication_material 'Olex2 (Dolomanov et al., 2009)'
_computing_structure_refinement 'SHELXL-97 (Sheldrick, 1997)'
_diffrn_ambient_temperature 293(2)
_diffrn_measured_fraction_theta_full 0.999
_diffrn_measured_fraction_theta_max 0.999
_diffrn_measurement_device_type monochromate
_diffrn_radiation_monochromator graphite
_diffrn_radiation_type MoK\a
_diffrn_radiation_wavelength 0.71073
_diffrn_reflns_av_R_equivalents 0.0209
_diffrn_reflns_av_unetI/netI 0.0185
_diffrn_reflns_limit_h_max 12
_diffrn_reflns_limit_h_min -10
_diffrn_reflns_limit_k_max 23
_diffrn_reflns_limit_k_min -27
_diffrn_reflns_limit_l_max 13
_diffrn_reflns_limit_l_min -14
_diffrn_reflns_number 17498
_diffrn_reflns_theta_full 28.38
_diffrn_reflns_theta_max 28.38
_diffrn_reflns_theta_min 2.01
_diffrn_source 'fine-focus sealed tube'
_exptl_absorpt_coefficient_mu 0.195
_exptl_absorpt_correction_T_max 0.9620
_exptl_absorpt_correction_T_min 0.9437
_exptl_absorpt_correction_type multi-scan
_exptl_crystal_colour colourless
_exptl_crystal_density_diffrn 1.377
_exptl_crystal_density_method 'not measured'
_exptl_crystal_description block
_exptl_crystal_F_000 800
_exptl_crystal_size_max 0.3
_exptl_crystal_size_mid 0.25
_exptl_crystal_size_min 0.2
_refine_diff_density_max 0.233
_refine_diff_density_min -0.328
_refine_diff_density_rms 0.076
_refine_ls_extinction_method none
_refine_ls_goodness_of_fit_ref 0.988
_refine_ls_hydrogen_treatment mixed
_refine_ls_matrix_type full
_refine_ls_number_parameters 254
_refine_ls_number_reflns 4642
_refine_ls_number_restraints 0
_refine_ls_restrained_S_all 0.988
_refine_ls_R_factor_all 0.0509
_refine_ls_R_factor_gt 0.0409
_refine_ls_shift/su_max 0.001
_refine_ls_shift/su_mean 0.000
_refine_ls_structure_factor_coef Fsqd
_refine_ls_weighting_details 'calc w=1/[\s^2^(Fo^2^)+(0.0746P)^2^+0.3713P] where P=(Fo^2^+2Fc^2^)/3'
_refine_ls_weighting_scheme calc
_refine_ls_wR_factor_gt 0.1131
_refine_ls_wR_factor_ref 0.1224
_reflns_number_gt 3824
_reflns_number_total 4642
_reflns_threshold_expression >2sigma(I)
_cod_data_source_file jo5b02920_si_002.cif
_cod_data_source_block shelx
_cod_database_code 4036602
_olex2_refinement_description
;
1. Others
 Fixed Uiso: H2(0.063) H3(0.07) H4(0.069) H5(0.063) H9(0.054) H10(0.061)
 H11(0.055) H16A(0.076) H16B(0.076) H17(0.046) H19(0.07) H20(0.093) H21(0.098)
 H22(0.087) H24A(0.103) H24B(0.103) H24C(0.103)
 Fixed X: H2(-0.1469) H3(-0.2944) H4(-0.1983) H5(0.0493) H9(0.5136) H10(0.752)
 H11(0.8436) H16A(0.4833) H16B(0.6465) H17(0.7813) H19(1.0099) H20(1.1872)
 H21(1.1128) H22(0.8626) H24A(0.582) H24B(0.6218) H24C(0.5506)
 Fixed Y: H2(0.4788) H3(0.5738) H4(0.6726) H5(0.6796) H9(0.5956) H10(0.5738)
 H11(0.4671) H16A(0.2221) H16B(0.2356) H17(0.3466) H19(0.3149) H20(0.2948)
 H21(0.3065) H22(0.336) H24A(0.3991) H24B(0.3832) H24C(0.3285)
 Fixed Z: H2(0.7062) H3(0.6405) H4(0.7486) H5(0.9241) H9(1.2181) H10(1.3954)
 H11(1.4409) H16A(1.2582) H16B(1.3891) H17(1.2581) H19(1.4171) H20(1.6405)
 H21(1.8194) H22(1.7761) H24A(1.477) H24B(1.6323) H24C(1.5194)
;

loop_
_space_group_symop_id
_space_group_symop_operation_xyz
1 'x, y, z'
2 '-x, y+1/2, -z+1/2'
3 '-x, -y, -z'
4 'x, -y-1/2, z-1/2'

loop_
_atom_site_label
_atom_site_type_symbol
_atom_site_fract_x
_atom_site_fract_y
_atom_site_fract_z
_atom_site_U_iso_or_equiv
_atom_site_adp_type
_atom_site_occupancy
_atom_site_symmetry_multiplicity
_atom_site_calc_flag
_atom_site_refinement_flags
C1 C 0.04165(17) 0.52263(7) 0.85639(14) 0.0412(3) Uani 1 1 d .
C2 C -0.10747(19) 0.51866(9) 0.74992(16) 0.0526(4) Uani 1 1 d .
H2 H -0.1469 0.4788 0.7062 0.063 Uiso 1 1 calc R
C3 C -0.1945(2) 0.57538(9) 0.71149(18) 0.0579(4) Uani 1 1 d .
H3 H -0.2944 0.5738 0.6405 0.070 Uiso 1 1 calc R
C4 C -0.1364(2) 0.63504(9) 0.77645(18) 0.0572(4) Uani 1 1 d .
H4 H -0.1983 0.6726 0.7486 0.069 Uiso 1 1 calc R
C5 C 0.0110(2) 0.63948(8) 0.88131(18) 0.0524(4) Uani 1 1 d .
H5 H 0.0493 0.6796 0.9241 0.063 Uiso 1 1 calc R
C6 C 0.10209(17) 0.58248(7) 0.92237(15) 0.0425(3) Uani 1 1 d .
C7 C 0.30379(16) 0.51883(6) 1.04094(13) 0.0373(3) Uani 1 1 d .
C8 C 0.45924(15) 0.50207(6) 1.14976(13) 0.0369(3) Uani 1 1 d .
C9 C 0.55003(18) 0.55244(7) 1.23422(15) 0.0446(3) Uani 1 1 d .
H9 H 0.5136 0.5956 1.2181 0.054 Uiso 1 1 calc R
C10 C 0.69259(19) 0.53944(7) 1.34095(16) 0.0505(4) Uani 1 1 d .
H10 H 0.7520 0.5738 1.3954 0.061 Uiso 1 1 calc R
C11 C 0.74785(18) 0.47554(7) 1.36755(15) 0.0458(3) Uani 1 1 d .
H11 H 0.8436 0.4671 1.4409 0.055 Uiso 1 1 calc R
C12 C 0.66206(15) 0.42379(6) 1.28601(13) 0.0373(3) Uani 1 1 d .
C13 C 0.52085(15) 0.43827(6) 1.17668(13) 0.0357(3) Uani 1 1 d .
C14 C 0.45586(18) 0.32417(7) 1.11601(15) 0.0479(3) Uani 1 1 d .
C15 C 0.58230(16) 0.30578(7) 1.25063(15) 0.0440(3) Uani 1 1 d .
C16 C 0.5695(2) 0.24891(8) 1.30456(19) 0.0637(5) Uani 1 1 d .
H16A H 0.4833 0.2221 1.2582 0.076 Uiso 1 1 calc R
H16B H 0.6465 0.2356 1.3891 0.076 Uiso 1 1 calc R
C17 C 0.71868(15) 0.35306(7) 1.31110(14) 0.0387(3) Uani 1 1 d .
H17 H 0.7813 0.3466 1.2581 0.046 Uiso 1 1 calc R
C18 C 0.82639(16) 0.33869(7) 1.46075(15) 0.0419(3) Uani 1 1 d .
C19 C 0.97946(18) 0.31953(8) 1.4893(2) 0.0583(4) Uani 1 1 d .
H19 H 1.0099 0.3149 1.4171 0.070 Uiso 1 1 calc R
C20 C 1.0857(2) 0.30747(9) 1.6228(3) 0.0772(7) Uani 1 1 d .
H20 H 1.1872 0.2948 1.6405 0.093 Uiso 1 1 calc R
C21 C 1.0412(3) 0.31419(9) 1.7289(2) 0.0813(7) Uani 1 1 d .
H21 H 1.1128 0.3065 1.8194 0.098 Uiso 1 1 calc R
C22 C 0.8912(3) 0.33223(9) 1.70260(18) 0.0722(6) Uani 1 1 d .
H22 H 0.8626 0.3360 1.7761 0.087 Uiso 1 1 calc R
C23 C 0.7799(2) 0.34512(7) 1.56867(15) 0.0508(4) Uani 1 1 d .
C24 C 0.6192(2) 0.36584(11) 1.5475(2) 0.0685(5) Uani 1 1 d .
H24A H 0.5820 0.3991 1.4770 0.103 Uiso 1 1 calc R
H24B H 0.6218 0.3832 1.6323 0.103 Uiso 1 1 calc R
H24C H 0.5506 0.3285 1.5194 0.103 Uiso 1 1 calc R
N1 N 0.25106(14) 0.57902(6) 1.02649(13) 0.0438(3) Uani 1 1 d .
O1 O 0.43485(12) 0.38966(5) 1.08420(10) 0.0459(2) Uani 1 1 d .
O2 O 0.36974(16) 0.28646(6) 1.03240(14) 0.0766(4) Uani 1 1 d .
S1 S 0.17719(4) 0.461021(17) 0.92886(4) 0.04208(12) Uani 1 1 d .

loop_
_atom_site_aniso_label
_atom_site_aniso_U_11
_atom_site_aniso_U_22
_atom_site_aniso_U_33
_atom_site_aniso_U_23
_atom_site_aniso_U_13
_atom_site_aniso_U_12
C1 0.0461(7) 0.0405(7) 0.0401(7) 0.0045(5) 0.0211(6) 0.0067(6)
C2 0.0521(8) 0.0541(9) 0.0470(8) -0.0008(7) 0.0160(7) 0.0066(7)
C3 0.0482(8) 0.0693(11) 0.0514(8) 0.0097(8) 0.0159(7) 0.0133(8)
C4 0.0576(9) 0.0527(9) 0.0644(10) 0.0155(7) 0.0283(8) 0.0194(7)
C5 0.0585(9) 0.0379(8) 0.0647(10) 0.0082(7) 0.0293(8) 0.0098(6)
C6 0.0484(7) 0.0378(7) 0.0472(7) 0.0070(6) 0.0259(6) 0.0063(6)
C7 0.0435(7) 0.0330(6) 0.0395(6) 0.0012(5) 0.0214(5) 0.0017(5)
C8 0.0431(7) 0.0343(6) 0.0377(6) 0.0012(5) 0.0212(5) 0.0008(5)
C9 0.0556(8) 0.0327(7) 0.0489(8) -0.0006(5) 0.0250(7) -0.0025(6)
C10 0.0581(9) 0.0401(8) 0.0488(8) -0.0048(6) 0.0179(7) -0.0133(6)
C11 0.0442(7) 0.0453(8) 0.0421(7) 0.0018(6) 0.0123(6) -0.0083(6)
C12 0.0404(7) 0.0371(7) 0.0357(6) 0.0023(5) 0.0173(5) -0.0013(5)
C13 0.0400(6) 0.0332(6) 0.0346(6) -0.0015(5) 0.0162(5) -0.0009(5)
C14 0.0473(8) 0.0355(7) 0.0485(8) -0.0058(6) 0.0076(6) 0.0049(6)
C15 0.0420(7) 0.0356(7) 0.0457(7) -0.0027(5) 0.0094(6) 0.0043(5)
C16 0.0569(9) 0.0404(8) 0.0699(11) 0.0053(7) 0.0028(8) -0.0047(7)
C17 0.0359(6) 0.0400(7) 0.0388(6) 0.0003(5) 0.0142(5) 0.0020(5)
C18 0.0364(6) 0.0347(7) 0.0454(7) 0.0046(5) 0.0080(5) -0.0009(5)
C19 0.0385(7) 0.0432(8) 0.0816(11) 0.0087(8) 0.0134(7) -0.0014(6)
C20 0.0423(9) 0.0456(9) 0.1041(17) 0.0149(10) -0.0088(9) -0.0045(7)
C21 0.0806(14) 0.0429(9) 0.0667(12) 0.0076(8) -0.0226(11) -0.0079(9)
C22 0.1027(16) 0.0493(10) 0.0422(8) 0.0036(7) 0.0080(9) -0.0037(10)
C23 0.0614(9) 0.0412(8) 0.0431(8) 0.0036(6) 0.0150(7) -0.0007(7)
C24 0.0817(13) 0.0759(13) 0.0627(10) 0.0070(9) 0.0447(10) 0.0088(10)
N1 0.0468(6) 0.0341(6) 0.0516(7) 0.0023(5) 0.0217(5) 0.0034(5)
O1 0.0481(5) 0.0346(5) 0.0417(5) -0.0037(4) 0.0054(4) 0.0051(4)
O2 0.0750(8) 0.0414(6) 0.0690(8) -0.0117(5) -0.0140(6) 0.0041(6)
S1 0.0470(2) 0.03459(19) 0.04162(19) -0.00115(13) 0.01539(15) 0.00568(13)

loop_
_atom_type_symbol
_atom_type_description
_atom_type_scat_dispersion_real
_atom_type_scat_dispersion_imag
_atom_type_scat_source
C C 0.0033 0.0016 'International Tables Vol C Tables 4.2.6.8 and 6.1.1.4'
H H 0.0000 0.0000 'International Tables Vol C Tables 4.2.6.8 and 6.1.1.4'
N N 0.0061 0.0033 'International Tables Vol C Tables 4.2.6.8 and 6.1.1.4'
O O 0.0106 0.0060 'International Tables Vol C Tables 4.2.6.8 and 6.1.1.4'
S S 0.1246 0.1234 'International Tables Vol C Tables 4.2.6.8 and 6.1.1.4'

loop_
_geom_angle_atom_site_label_1
_geom_angle_atom_site_label_2
_geom_angle_atom_site_label_3
_geom_angle
C2 C1 C6 121.34(14)
C2 C1 S1 129.12(12)
C6 C1 S1 109.54(11)
C1 C2 H2 121.0
C3 C2 C1 117.96(16)
C3 C2 H2 121.0
C2 C3 H3 119.3
C2 C3 C4 121.35(16)
C4 C3 H3 119.3
C3 C4 H4 119.5
C5 C4 C3 121.09(15)
C5 C4 H4 119.5
C4 C5 H5 120.6
C4 C5 C6 118.73(15)
C6 C5 H5 120.6
C5 C6 C1 119.53(14)
N1 C6 C1 115.05(12)
N1 C6 C5 125.41(14)
C8 C7 S1 123.57(10)
N1 C7 C8 120.82(13)
N1 C7 S1 115.57(10)
C9 C8 C7 118.51(12)
C9 C8 C13 117.12(12)
C13 C8 C7 124.34(12)
C8 C9 H9 119.4
C10 C9 C8 121.15(13)
C10 C9 H9 119.4
C9 C10 H10 119.9
C9 C10 C11 120.26(14)
C11 C10 H10 119.9
C10 C11 H11 119.6
C10 C11 C12 120.71(14)
C12 C11 H11 119.6
C11 C12 C17 122.42(12)
C13 C12 C11 118.03(12)
C13 C12 C17 119.54(12)
C12 C13 C8 122.65(12)
C12 C13 O1 121.09(12)
O1 C13 C8 116.23(11)
O1 C14 C15 117.43(12)
O2 C14 C15 125.53(14)
O2 C14 O1 117.04(13)
C14 C15 C17 116.72(13)
C16 C15 C14 117.39(14)
C16 C15 C17 125.84(13)
C15 C16 H16A 120.0
C15 C16 H16B 120.0
H16A C16 H16B 120.0
C12 C17 C15 110.55(11)
C12 C17 H17 106.1
C12 C17 C18 113.53(11)
C15 C17 H17 106.1
C15 C17 C18 113.69(11)
C18 C17 H17 106.1
C19 C18 C17 117.36(15)
C23 C18 C17 122.93(13)
C23 C18 C19 119.69(14)
C18 C19 H19 119.5
C20 C19 C18 121.0(2)
C20 C19 H19 119.5
C19 C20 H20 120.2
C21 C20 C19 119.58(19)
C21 C20 H20 120.2
C20 C21 H21 119.9
C20 C21 C22 120.20(17)
C22 C21 H21 119.9
C21 C22 H22 119.0
C21 C22 C23 122.0(2)
C23 C22 H22 119.0
C18 C23 C22 117.55(17)
C18 C23 C24 123.17(14)
C22 C23 C24 119.28(17)
C23 C24 H24A 109.5
C23 C24 H24B 109.5
C23 C24 H24C 109.5
H24A C24 H24B 109.5
H24A C24 H24C 109.5
H24B C24 H24C 109.5
C7 N1 C6 110.63(12)
C14 O1 C13 122.25(11)
C1 S1 C7 89.20(7)

loop_
_geom_bond_atom_site_label_1
_geom_bond_atom_site_label_2
_geom_bond_distance
C1 C2 1.392(2)
C1 C6 1.400(2)
C1 S1 1.7230(14)
C2 H2 0.9300
C2 C3 1.373(2)
C3 H3 0.9300
C3 C4 1.389(3)
C4 H4 0.9300
C4 C5 1.375(2)
C5 H5 0.9300
C5 C6 1.398(2)
C6 N1 1.3809(19)
C7 C8 1.4795(18)
C7 N1 1.3036(17)
C7 S1 1.7428(14)
C8 C9 1.3944(19)
C8 C13 1.3991(18)
C9 H9 0.9300
C9 C10 1.376(2)
C10 H10 0.9300
C10 C11 1.382(2)
C11 H11 0.9300
C11 C12 1.3876(19)
C12 C13 1.3859(18)
C12 C17 1.5159(18)
C13 O1 1.3906(15)
C14 C15 1.4796(19)
C14 O1 1.3656(18)
C14 O2 1.1977(18)
C15 C16 1.317(2)
C15 C17 1.5157(19)
C16 H16A 0.9300
C16 H16B 0.9300
C17 H17 0.9800
C17 C18 1.5181(18)
C18 C19 1.399(2)
C18 C23 1.395(2)
C19 H19 0.9300
C19 C20 1.376(3)
C20 H20 0.9300
C20 C21 1.366(4)
C21 H21 0.9300
C21 C22 1.371(3)
C22 H22 0.9300
C22 C23 1.398(2)
C23 C24 1.495(3)
C24 H24A 0.9600
C24 H24B 0.9600
C24 H24C 0.9600

loop_
_geom_torsion_atom_site_label_1
_geom_torsion_atom_site_label_2
_geom_torsion_atom_site_label_3
_geom_torsion_atom_site_label_4
_geom_torsion
C1 C2 C3 C4 -0.1(3)
C1 C6 N1 C7 -0.20(17)
C2 C1 C6 C5 0.3(2)
C2 C1 C6 N1 179.71(13)
C2 C1 S1 C7 -179.56(14)
C2 C3 C4 C5 0.4(3)
C3 C4 C5 C6 -0.3(3)
C4 C5 C6 C1 0.0(2)
C4 C5 C6 N1 -179.35(14)
C5 C6 N1 C7 179.15(14)
C6 C1 C2 C3 -0.3(2)
C6 C1 S1 C7 -0.02(10)
C7 C8 C9 C10 177.16(13)
C7 C8 C13 C12 -175.15(12)
C7 C8 C13 O1 7.03(19)
C8 C7 N1 C6 -177.75(11)
C8 C7 S1 C1 177.78(11)
C8 C9 C10 C11 -0.8(2)
C8 C13 O1 C14 -161.83(13)
C9 C8 C13 C12 3.15(19)
C9 C8 C13 O1 -174.68(12)
C9 C10 C11 C12 1.1(2)
C10 C11 C12 C13 0.7(2)
C10 C11 C12 C17 179.67(14)
C11 C12 C13 C8 -2.9(2)
C11 C12 C13 O1 174.81(12)
C11 C12 C17 C15 156.84(13)
C11 C12 C17 C18 27.70(18)
C12 C13 O1 C14 20.3(2)
C12 C17 C18 C19 -117.28(14)
C12 C17 C18 C23 61.37(17)
C13 C8 C9 C10 -1.2(2)
C13 C12 C17 C15 -24.25(17)
C13 C12 C17 C18 -153.38(12)
C14 C15 C17 C12 39.04(17)
C14 C15 C17 C18 168.09(12)
C15 C14 O1 C13 -4.0(2)
C15 C17 C18 C19 115.20(14)
C15 C17 C18 C23 -66.15(18)
C16 C15 C17 C12 -143.71(17)
C16 C15 C17 C18 -14.7(2)
C17 C12 C13 C8 178.12(12)
C17 C12 C13 O1 -4.15(19)
C17 C18 C19 C20 178.08(14)
C17 C18 C23 C22 -178.21(14)
C17 C18 C23 C24 0.9(2)
C18 C19 C20 C21 0.1(3)
C19 C18 C23 C22 0.4(2)
C19 C18 C23 C24 179.50(16)
C19 C20 C21 C22 0.6(3)
C20 C21 C22 C23 -0.8(3)
C21 C22 C23 C18 0.3(3)
C21 C22 C23 C24 -178.83(18)
C23 C18 C19 C20 -0.6(2)
N1 C7 C8 C9 -1.72(19)
N1 C7 C8 C13 176.55(12)
N1 C7 S1 C1 -0.09(11)
O1 C14 C15 C16 155.86(16)
O1 C14 C15 C17 -26.7(2)
O2 C14 C15 C16 -23.9(3)
O2 C14 C15 C17 153.58(18)
O2 C14 O1 C13 175.76(15)
S1 C1 C2 C3 179.22(13)
S1 C1 C6 C5 -179.26(11)
S1 C1 C6 N1 0.13(15)
S1 C7 C8 C9 -179.48(10)
S1 C7 C8 C13 -1.21(18)
S1 C7 N1 C6 0.18(15)
